data_4122967
loop_
_publ_author_name
'Roy, Sudipta'
'Mondal, Kartik Chandra'
'Krause, Lennard'
'Stollberg, Peter'
'Herbst-Irmer, Regine'
'Stalke, Dietmar'
'Meyer, Jann'
'St\"uckl, A Claudia'
'Maity, Bholanath'
'Koley, Debasis'
'Vasa, Suresh Kumar'
'Xiang, Sheng Qi'
'Linser, Rasmus'
'Roesky, Herbert W.'

_publ_section_title
;
 Electron-Induced Conversion of Silylones to Six-Membered Cyclic
 Silylenes.
;
_journal_name_full 'Journal of the American Chemical Society'
_journal_page_first 141119074807003
_journal_paper_doi 10.1021/ja510427r
_journal_year 2014
_chemical_formula_moiety 'C46 H70 N2 Si'
_chemical_formula_sum 'C46 H70 N2 Si'
_chemical_formula_weight 679.13
_chemical_name_systematic
;
 ?
;
_space_group_crystal_system monoclinic
_space_group_IT_number 14
_space_group_name_Hall '-P 2yn'
_space_group_name_H-M_alt 'P 1 21/n 1'
_symmetry_space_group_name_Hall '-P 2yn'
_symmetry_space_group_name_H-M 'P 1 21/n 1'
_atom_sites_solution_hydrogens mixed
_audit_creation_method SHELXL-2014
_cell_angle_alpha 90
_cell_angle_beta 93.00(2)
_cell_angle_gamma 90
_cell_formula_units_Z 4
_cell_length_a 9.533(2)
_cell_length_b 18.139(2)
_cell_length_c 22.863(3)
_cell_measurement_reflns_used 4898
_cell_measurement_temperature 100(2)
_cell_measurement_theta_max 17.0455
_cell_measurement_theta_min 2.2635
_cell_volume 3948.0(11)
_computing_cell_refinement 'SAINT V8.30C'
_computing_data_collection 'APEX2 v2012.2'
_computing_data_reduction 'SAINT V8.30C'
_computing_molecular_graphics 'Mercury CSD 3.3 (Build RC5)'
_computing_publication_material 'Mercury CSD 3.3 (Build RC5)'
_computing_structure_refinement 'SHELXL-2014 (Sheldrick, 2014)'
_computing_structure_solution 'SHELXS-2012 (Sheldrick, 2012)'
_diffrn_ambient_temperature 100(2)
_diffrn_measured_fraction_theta_full 0.999
_diffrn_measured_fraction_theta_max 0.998
_diffrn_measurement_device_type 'Bruker Smart APEX II Quazar'
_diffrn_measurement_method 'omega scans'
_diffrn_radiation_type AgK\a
_diffrn_radiation_wavelength 0.56086
_diffrn_reflns_av_R_equivalents 0.0870
_diffrn_reflns_av_unetI/netI 0.0569
_diffrn_reflns_Laue_measured_fraction_full 0.999
_diffrn_reflns_Laue_measured_fraction_max 0.998
_diffrn_reflns_limit_h_max 11
_diffrn_reflns_limit_h_min -11
_diffrn_reflns_limit_k_max 21
_diffrn_reflns_limit_k_min -21
_diffrn_reflns_limit_l_max 27
_diffrn_reflns_limit_l_min -27
_diffrn_reflns_number 61908
_diffrn_reflns_point_group_measured_fraction_full 0.999
_diffrn_reflns_point_group_measured_fraction_max 0.998
_diffrn_reflns_theta_full 19.665
_diffrn_reflns_theta_max 19.809
_diffrn_reflns_theta_min 1.663
_diffrn_source 'INCOATEC Microsource'
_exptl_absorpt_coefficient_mu 0.057
_exptl_absorpt_correction_T_max 0.4249
_exptl_absorpt_correction_T_min 0.4004
_exptl_absorpt_correction_type multi-scan
_exptl_absorpt_process_details SADABS-2014/4
_exptl_crystal_density_diffrn 1.143
_exptl_crystal_description block
_exptl_crystal_F_000 1496
_exptl_crystal_size_max 0.100
_exptl_crystal_size_mid 0.090
_exptl_crystal_size_min 0.070
_refine_diff_density_max 0.445
_refine_diff_density_min -0.436
_refine_diff_density_rms 0.057
_refine_ls_extinction_method none
_refine_ls_goodness_of_fit_ref 1.040
_refine_ls_hydrogen_treatment mixed
_refine_ls_matrix_type full
_refine_ls_number_parameters 457
_refine_ls_number_reflns 7289
_refine_ls_number_restraints 0
_refine_ls_restrained_S_all 1.040
_refine_ls_R_factor_all 0.0831
_refine_ls_R_factor_gt 0.0540
_refine_ls_shift/su_max 0.000
_refine_ls_shift/su_mean 0.000
_refine_ls_structure_factor_coef Fsqd
_refine_ls_weighting_details 'w=1/[\s^2^(Fo^2^)+(0.0765P)^2^+2.0326P] where P=(Fo^2^+2Fc^2^)/3'
_refine_ls_weighting_scheme calc
_refine_ls_wR_factor_gt 0.1400
_refine_ls_wR_factor_ref 0.1562
_reflns_Friedel_coverage 0.000
_reflns_number_gt 5196
_reflns_number_total 7289
_reflns_threshold_expression 'I > 2\s(I)'
_cod_data_source_file ja510427r_si_003.cif
_cod_data_source_block P21n_a
_cod_database_code 4122967
_shelx_space_group_comment
;
The symmetry employed for this shelxl refinement is uniquely defined
by the following loop, which should always be used as a source of
symmetry information in preference to the above space-group names.
They are only intended as comments.
;
_shelx_estimated_absorpt_t_min 0.994
_shelx_estimated_absorpt_t_max 0.996
_shelxl_version_number 2014-3

loop_
_space_group_symop_operation_xyz
'x, y, z'
'-x+1/2, y+1/2, -z+1/2'
'-x, -y, -z'
'x-1/2, -y-1/2, z-1/2'

loop_
_atom_site_label
_atom_site_type_symbol
_atom_site_fract_x
_atom_site_fract_y
_atom_site_fract_z
_atom_site_U_iso_or_equiv
_atom_site_adp_type
_atom_site_occupancy
_atom_site_site_symmetry_order
_atom_site_calc_flag
_atom_site_refinement_flags_posn
_atom_site_refinement_flags_adp
Si1 Si 0.68889(7) 0.43734(3) 0.26762(3) 0.01865(17) Uani 1 1 d . .
N1 N 0.68194(19) 0.35965(10) 0.37512(8) 0.0164(4) Uani 1 1 d . .
C1 C 0.6667(3) 0.43444(12) 0.35196(9) 0.0183(5) Uani 1 1 d . .
H1 H 0.568(3) 0.4505(13) 0.3579(10) 0.022 Uiso 1 1 d . U
N2 N 0.5084(2) 0.48194(10) 0.16731(8) 0.0180(4) Uani 1 1 d . .
C2 C 0.7623(3) 0.48319(13) 0.39501(10) 0.0222(5) Uani 1 1 d . .
C3 C 0.8613(3) 0.42605(13) 0.42565(10) 0.0220(5) Uani 1 1 d . .
H3A H 0.9479 0.4206 0.4039 0.026 Uiso 1 1 calc R U
H3B H 0.8880 0.4423 0.4660 0.026 Uiso 1 1 calc R U
C4 C 0.7827(2) 0.35260(13) 0.42688(9) 0.0193(5) Uani 1 1 d . .
C5 C 0.7124(3) 0.34355(15) 0.48607(10) 0.0307(6) Uani 1 1 d . .
H5A H 0.6393 0.3811 0.4893 0.046 Uiso 1 1 calc R U
H5B H 0.7833 0.3494 0.5184 0.046 Uiso 1 1 calc R U
H5C H 0.6702 0.2944 0.4880 0.046 Uiso 1 1 calc R U
C6 C 0.8797(3) 0.28578(14) 0.42194(11) 0.0287(6) Uani 1 1 d . .
H6A H 0.8239 0.2404 0.4223 0.043 Uiso 1 1 calc R U
H6B H 0.9492 0.2855 0.4551 0.043 Uiso 1 1 calc R U
H6C H 0.9281 0.2887 0.3852 0.043 Uiso 1 1 calc R U
C7 C 0.8463(3) 0.54293(14) 0.36460(11) 0.0290(6) Uani 1 1 d . .
H7A H 0.7812 0.5734 0.3396 0.035 Uiso 1 1 calc R U
H7B H 0.9136 0.5191 0.3390 0.035 Uiso 1 1 calc R U
C8 C 0.9273(3) 0.59298(15) 0.40896(12) 0.0386(7) Uani 1 1 d . .
H8A H 0.9998 0.5634 0.4309 0.046 Uiso 1 1 calc R U
H8B H 0.9759 0.6320 0.3875 0.046 Uiso 1 1 calc R U
C9 C 0.8328(4) 0.62842(16) 0.45176(14) 0.0465(8) Uani 1 1 d . .
H9A H 0.7677 0.6628 0.4305 0.056 Uiso 1 1 calc R U
H9B H 0.8906 0.6574 0.4808 0.056 Uiso 1 1 calc R U
C10 C 0.7486(3) 0.57146(15) 0.48353(12) 0.0385(7) Uani 1 1 d . .
H10A H 0.6817 0.5966 0.5086 0.046 Uiso 1 1 calc R U
H10B H 0.8126 0.5410 0.5090 0.046 Uiso 1 1 calc R U
C11 C 0.6681(3) 0.52214(14) 0.43915(11) 0.0302(6) Uani 1 1 d . .
H11A H 0.5972 0.5524 0.4169 0.036 Uiso 1 1 calc R U
H11B H 0.6171 0.4841 0.4607 0.036 Uiso 1 1 calc R U
C12 C 0.4389(3) 0.21525(16) 0.45978(12) 0.0383(7) Uani 1 1 d . .
H12A H 0.3911 0.1704 0.4454 0.058 Uiso 1 1 calc R U
H12B H 0.3884 0.2359 0.4922 0.058 Uiso 1 1 calc R U
H12C H 0.5353 0.2032 0.4735 0.058 Uiso 1 1 calc R U
C13 C 0.2927(3) 0.28593(17) 0.38417(13) 0.0383(7) Uani 1 1 d . .
H13A H 0.2952 0.3238 0.3537 0.057 Uiso 1 1 calc R U
H13B H 0.2331 0.3027 0.4152 0.057 Uiso 1 1 calc R U
H13C H 0.2542 0.2402 0.3671 0.057 Uiso 1 1 calc R U
C14 C 0.4417(3) 0.27194(14) 0.40998(11) 0.0278(6) Uani 1 1 d . .
H14 H 0.4783 0.3194 0.4271 0.033 Uiso 1 1 calc R U
C15 C 0.5361(2) 0.24969(13) 0.36124(10) 0.0229(5) Uani 1 1 d . .
C16 C 0.5094(3) 0.18286(13) 0.33225(11) 0.0284(6) Uani 1 1 d . .
H16 H 0.4425 0.1496 0.3467 0.034 Uiso 1 1 calc R U
C17 C 0.5791(3) 0.16473(14) 0.28279(11) 0.0309(6) Uani 1 1 d . .
H17 H 0.5671 0.1174 0.2654 0.037 Uiso 1 1 calc R U
C18 C 0.6670(3) 0.21620(13) 0.25874(10) 0.0255(6) Uani 1 1 d . .
H18 H 0.7078 0.2050 0.2228 0.031 Uiso 1 1 calc R U
C19 C 0.9310(3) 0.35072(14) 0.27974(11) 0.0286(6) Uani 1 1 d . .
H19A H 0.9785 0.3028 0.2792 0.043 Uiso 1 1 calc R U
H19B H 0.9295 0.3685 0.3202 0.043 Uiso 1 1 calc R U
H19C H 0.9816 0.3861 0.2563 0.043 Uiso 1 1 calc R U
C20 C 0.7936(3) 0.32152(14) 0.18942(10) 0.0273(6) Uani 1 1 d . .
H20A H 0.7001 0.3109 0.1715 0.041 Uiso 1 1 calc R U
H20B H 0.8532 0.2777 0.1869 0.041 Uiso 1 1 calc R U
H20C H 0.8357 0.3626 0.1687 0.041 Uiso 1 1 calc R U
C21 C 0.6394(2) 0.29752(12) 0.34062(9) 0.0175(5) Uani 1 1 d . .
C22 C 0.6977(2) 0.28423(12) 0.28576(10) 0.0194(5) Uani 1 1 d . .
C23 C 0.7806(3) 0.34252(13) 0.25415(10) 0.0213(5) Uani 1 1 d . .
C24 C 0.5344(2) 0.47387(12) 0.22704(9) 0.0187(5) Uani 1 1 d . .
C25 C 0.4223(2) 0.52158(13) 0.25660(10) 0.0219(5) Uani 1 1 d . .
C26 C 0.3325(3) 0.55396(14) 0.20420(10) 0.0258(6) Uani 1 1 d . .
H26A H 0.2444 0.5256 0.1977 0.031 Uiso 1 1 calc R U
H26B H 0.3084 0.6061 0.2118 0.031 Uiso 1 1 calc R U
C27 C 0.4218(3) 0.54828(13) 0.15104(10) 0.0230(5) Uani 1 1 d . .
C28 C 0.5118(3) 0.61779(13) 0.14489(12) 0.0313(6) Uani 1 1 d . .
H28A H 0.5586 0.6160 0.1078 0.047 Uiso 1 1 calc R U
H28B H 0.5826 0.6202 0.1775 0.047 Uiso 1 1 calc R U
H28C H 0.4516 0.6615 0.1455 0.047 Uiso 1 1 calc R U
C29 C 0.3338(3) 0.53635(15) 0.09429(11) 0.0293(6) Uani 1 1 d . .
H29A H 0.3960 0.5283 0.0621 0.044 Uiso 1 1 calc R U
H29B H 0.2755 0.5800 0.0859 0.044 Uiso 1 1 calc R U
H29C H 0.2734 0.4932 0.0984 0.044 Uiso 1 1 calc R U
C30 C 0.3273(3) 0.47099(15) 0.29222(11) 0.0288(6) Uani 1 1 d . .
H30A H 0.2788 0.4353 0.2653 0.035 Uiso 1 1 calc R U
H30B H 0.3868 0.4426 0.3210 0.035 Uiso 1 1 calc R U
C31 C 0.2178(3) 0.5142(2) 0.32454(13) 0.0469(8) Uani 1 1 d . .
H31A H 0.1629 0.4800 0.3481 0.056 Uiso 1 1 calc R U
H31B H 0.1522 0.5389 0.2958 0.056 Uiso 1 1 calc R U
C32 C 0.2893(4) 0.5720(2) 0.36471(14) 0.0578(10) Uani 1 1 d . .
H32A H 0.2170 0.6002 0.3848 0.069 Uiso 1 1 calc R U
H32B H 0.3503 0.5471 0.3950 0.069 Uiso 1 1 calc R U
C33 C 0.3768(3) 0.62454(18) 0.33008(13) 0.0482(9) Uani 1 1 d . .
H33A H 0.4254 0.6598 0.3573 0.058 Uiso 1 1 calc R U
H33B H 0.3142 0.6531 0.3026 0.058 Uiso 1 1 calc R U
C34 C 0.4853(3) 0.58379(14) 0.29575(11) 0.0301(6) Uani 1 1 d . .
H34A H 0.5571 0.5624 0.3237 0.036 Uiso 1 1 calc R U
H34B H 0.5330 0.6196 0.2708 0.036 Uiso 1 1 calc R U
C35 C 0.3619(3) 0.29633(14) 0.19430(11) 0.0288(6) Uani 1 1 d . .
H35A H 0.3925 0.2499 0.1771 0.043 Uiso 1 1 calc R U
H35B H 0.2759 0.2879 0.2150 0.043 Uiso 1 1 calc R U
H35C H 0.4358 0.3148 0.2220 0.043 Uiso 1 1 calc R U
C36 C 0.2086(3) 0.32895(15) 0.10542(11) 0.0304(6) Uani 1 1 d . .
H36A H 0.1939 0.3647 0.0736 0.046 Uiso 1 1 calc R U
H36B H 0.1241 0.3262 0.1279 0.046 Uiso 1 1 calc R U
H36C H 0.2282 0.2803 0.0890 0.046 Uiso 1 1 calc R U
C37 C 0.3332(3) 0.35329(13) 0.14568(10) 0.0236(5) Uani 1 1 d . .
H37 H 0.3064 0.4005 0.1647 0.028 Uiso 1 1 calc R U
C38 C 0.4647(2) 0.36802(13) 0.11272(9) 0.0204(5) Uani 1 1 d . .
C39 C 0.5028(3) 0.31935(13) 0.06935(10) 0.0266(6) Uani 1 1 d . .
H39 H 0.4462 0.2772 0.0610 0.032 Uiso 1 1 calc R U
C40 C 0.6213(3) 0.33098(14) 0.03810(10) 0.0276(6) Uani 1 1 d . .
H40 H 0.6449 0.2972 0.0084 0.033 Uiso 1 1 calc R U
C41 C 0.7053(3) 0.39195(14) 0.05017(10) 0.0261(6) Uani 1 1 d . .
H41 H 0.7870 0.3992 0.0288 0.031 Uiso 1 1 calc R U
C42 C 0.9216(3) 0.48945(16) 0.11889(13) 0.0374(7) Uani 1 1 d . .
H42A H 0.9554 0.4551 0.0897 0.056 Uiso 1 1 calc R U
H42B H 0.9282 0.4662 0.1576 0.056 Uiso 1 1 calc R U
H42C H 0.9791 0.5342 0.1195 0.056 Uiso 1 1 calc R U
C43 C 0.7625(3) 0.55838(15) 0.04805(11) 0.0366(7) Uani 1 1 d . .
H43A H 0.8158 0.5350 0.0176 0.055 Uiso 1 1 calc R U
H43B H 0.8033 0.6067 0.0578 0.055 Uiso 1 1 calc R U
H43C H 0.6645 0.5646 0.0337 0.055 Uiso 1 1 calc R U
C44 C 0.5518(2) 0.43025(12) 0.12414(9) 0.0183(5) Uani 1 1 d . .
C45 C 0.6728(3) 0.44276(13) 0.09296(10) 0.0216(5) Uani 1 1 d . .
C46 C 0.7683(3) 0.50948(13) 0.10295(11) 0.0264(6) Uani 1 1 d . .
H46 H 0.7321 0.5389 0.1360 0.032 Uiso 1 1 calc R U

loop_
_atom_site_aniso_label
_atom_site_aniso_U_11
_atom_site_aniso_U_22
_atom_site_aniso_U_33
_atom_site_aniso_U_23
_atom_site_aniso_U_13
_atom_site_aniso_U_12
Si1 0.0197(3) 0.0169(3) 0.0191(3) 0.0002(3) -0.0016(3) 0.0021(3)
N1 0.0194(10) 0.0126(9) 0.0166(9) -0.0009(7) -0.0044(8) -0.0010(8)
C1 0.0213(12) 0.0132(11) 0.0198(11) -0.0001(9) -0.0063(10) 0.0004(10)
N2 0.0217(10) 0.0140(10) 0.0182(9) 0.0005(8) -0.0012(8) 0.0031(8)
C2 0.0271(13) 0.0167(12) 0.0218(11) -0.0007(10) -0.0082(10) -0.0049(10)
C3 0.0233(13) 0.0224(13) 0.0193(11) 0.0008(10) -0.0075(10) -0.0041(10)
C4 0.0233(12) 0.0177(12) 0.0163(11) 0.0008(9) -0.0059(10) -0.0008(10)
C5 0.0397(16) 0.0329(15) 0.0191(12) 0.0048(11) -0.0037(11) -0.0072(13)
C6 0.0335(15) 0.0228(13) 0.0284(13) 0.0015(11) -0.0113(11) 0.0033(12)
C7 0.0344(15) 0.0227(13) 0.0290(13) 0.0041(11) -0.0090(12) -0.0074(12)
C8 0.0439(17) 0.0271(15) 0.0435(16) 0.0059(13) -0.0107(14) -0.0131(13)
C9 0.058(2) 0.0285(16) 0.0510(18) -0.0127(14) -0.0172(16) -0.0088(15)
C10 0.0484(18) 0.0326(16) 0.0328(14) -0.0137(12) -0.0123(13) 0.0030(14)
C11 0.0360(15) 0.0253(14) 0.0279(13) -0.0065(11) -0.0103(12) 0.0021(12)
C12 0.0436(17) 0.0385(17) 0.0340(14) 0.0011(13) 0.0122(13) -0.0123(14)
C13 0.0257(14) 0.0441(17) 0.0455(16) -0.0065(14) 0.0052(13) -0.0071(13)
C14 0.0259(14) 0.0289(14) 0.0291(13) -0.0035(11) 0.0062(11) -0.0078(11)
C15 0.0218(13) 0.0209(13) 0.0254(12) -0.0030(10) -0.0039(10) -0.0032(10)
C16 0.0314(14) 0.0200(13) 0.0332(13) 0.0005(11) -0.0024(12) -0.0067(11)
C17 0.0436(17) 0.0162(13) 0.0316(14) -0.0057(11) -0.0092(13) 0.0007(12)
C18 0.0367(15) 0.0178(13) 0.0213(12) -0.0050(10) -0.0054(11) 0.0094(11)
C19 0.0284(14) 0.0280(14) 0.0299(13) 0.0080(11) 0.0067(11) 0.0072(12)
C20 0.0329(15) 0.0265(14) 0.0229(12) 0.0009(11) 0.0054(11) 0.0097(12)
C21 0.0178(12) 0.0147(11) 0.0193(11) -0.0034(9) -0.0057(9) 0.0027(9)
C22 0.0217(12) 0.0151(12) 0.0208(11) 0.0007(9) -0.0053(10) 0.0074(10)
C23 0.0256(13) 0.0197(12) 0.0189(11) -0.0004(9) 0.0040(10) 0.0062(10)
C24 0.0189(12) 0.0182(12) 0.0188(11) 0.0000(9) 0.0001(9) -0.0006(10)
C25 0.0215(12) 0.0229(13) 0.0211(11) -0.0039(10) -0.0017(10) 0.0073(10)
C26 0.0238(13) 0.0246(13) 0.0283(13) -0.0012(11) -0.0041(11) 0.0074(11)
C27 0.0249(13) 0.0172(12) 0.0265(12) 0.0008(10) -0.0026(10) 0.0055(10)
C28 0.0340(15) 0.0176(13) 0.0421(15) 0.0045(11) 0.0005(13) 0.0061(11)
C29 0.0321(15) 0.0290(14) 0.0262(12) 0.0048(11) -0.0039(11) 0.0071(12)
C30 0.0209(13) 0.0420(16) 0.0236(12) 0.0005(11) 0.0013(10) 0.0040(12)
C31 0.0320(16) 0.075(2) 0.0339(15) -0.0040(16) 0.0085(13) 0.0147(16)
C32 0.0454(19) 0.087(3) 0.0408(17) -0.0277(18) 0.0031(15) 0.0259(19)
C33 0.052(2) 0.0480(19) 0.0439(17) -0.0219(15) -0.0069(16) 0.0253(16)
C34 0.0343(15) 0.0242(14) 0.0310(13) -0.0078(11) -0.0052(12) 0.0090(12)
C35 0.0294(14) 0.0262(14) 0.0306(13) 0.0038(11) 0.0001(11) -0.0049(12)
C36 0.0282(14) 0.0318(15) 0.0307(13) -0.0005(12) -0.0032(12) -0.0034(12)
C37 0.0263(13) 0.0197(12) 0.0246(12) -0.0002(10) 0.0000(11) -0.0013(11)
C38 0.0219(12) 0.0200(12) 0.0191(11) 0.0031(9) -0.0005(10) 0.0005(10)
C39 0.0333(15) 0.0186(13) 0.0277(13) -0.0035(10) -0.0004(11) -0.0010(11)
C40 0.0339(15) 0.0265(14) 0.0228(12) -0.0073(11) 0.0052(11) 0.0001(12)
C41 0.0306(14) 0.0278(14) 0.0206(12) 0.0034(10) 0.0087(11) 0.0020(12)
C42 0.0276(15) 0.0324(16) 0.0523(17) -0.0038(13) 0.0042(13) -0.0052(13)
C43 0.0505(18) 0.0258(14) 0.0341(14) 0.0036(12) 0.0073(13) -0.0081(13)
C44 0.0234(12) 0.0163(12) 0.0152(10) 0.0012(9) -0.0015(9) 0.0021(10)
C45 0.0236(13) 0.0200(12) 0.0207(11) 0.0036(10) -0.0023(10) 0.0005(10)
C46 0.0304(14) 0.0209(13) 0.0285(13) 0.0008(10) 0.0051(11) -0.0028(11)

loop_
_atom_type_symbol
_atom_type_description
_atom_type_scat_dispersion_real
_atom_type_scat_dispersion_imag
_atom_type_scat_source
C C 0.0015 0.0009 'International Tables Vol C Tables 4.2.6.8 and 6.1.1.4'
H H 0.0000 0.0000 'International Tables Vol C Tables 4.2.6.8 and 6.1.1.4'
N N 0.0030 0.0019 'International Tables Vol C Tables 4.2.6.8 and 6.1.1.4'
Si Si 0.0522 0.0431 'International Tables Vol C Tables 4.2.6.8 and 6.1.1.4'

loop_
_geom_angle_atom_site_label_1
_geom_angle_atom_site_label_2
_geom_angle_atom_site_label_3
_geom_angle
C24 Si1 C1 112.70(10)
C24 Si1 C23 126.42(10)
C1 Si1 C23 101.77(10)
C21 N1 C1 120.98(17)
C21 N1 C4 121.72(17)
C1 N1 C4 114.54(17)
N1 C1 C2 104.55(17)
N1 C1 Si1 111.66(15)
C2 C1 Si1 120.81(16)
N1 C1 H1 107.4(14)
C2 C1 H1 105.6(14)
Si1 C1 H1 106.1(13)
C24 N2 C44 124.46(18)
C24 N2 C27 113.51(18)
C44 N2 C27 121.93(17)
C7 C2 C3 111.0(2)
C7 C2 C11 107.8(2)
C3 C2 C11 111.74(19)
C7 C2 C1 114.29(19)
C3 C2 C1 103.07(18)
C11 C2 C1 108.93(19)
C4 C3 C2 107.76(18)
C4 C3 H3A 110.2
C2 C3 H3A 110.2
C4 C3 H3B 110.2
C2 C3 H3B 110.2
H3A C3 H3B 108.5
N1 C4 C3 101.92(17)
N1 C4 C6 112.07(18)
C3 C4 C6 112.9(2)
N1 C4 C5 114.3(2)
C3 C4 C5 110.05(19)
C6 C4 C5 105.71(19)
C4 C5 H5A 109.5
C4 C5 H5B 109.5
H5A C5 H5B 109.5
C4 C5 H5C 109.5
H5A C5 H5C 109.5
H5B C5 H5C 109.5
C4 C6 H6A 109.5
C4 C6 H6B 109.5
H6A C6 H6B 109.5
C4 C6 H6C 109.5
H6A C6 H6C 109.5
H6B C6 H6C 109.5
C2 C7 C8 111.9(2)
C2 C7 H7A 109.2
C8 C7 H7A 109.2
C2 C7 H7B 109.2
C8 C7 H7B 109.2
H7A C7 H7B 107.9
C9 C8 C7 112.5(2)
C9 C8 H8A 109.1
C7 C8 H8A 109.1
C9 C8 H8B 109.1
C7 C8 H8B 109.1
H8A C8 H8B 107.8
C8 C9 C10 111.7(2)
C8 C9 H9A 109.3
C10 C9 H9A 109.3
C8 C9 H9B 109.3
C10 C9 H9B 109.3
H9A C9 H9B 107.9
C9 C10 C11 109.9(2)
C9 C10 H10A 109.7
C11 C10 H10A 109.7
C9 C10 H10B 109.7
C11 C10 H10B 109.7
H10A C10 H10B 108.2
C10 C11 C2 114.2(2)
C10 C11 H11A 108.7
C2 C11 H11A 108.7
C10 C11 H11B 108.7
C2 C11 H11B 108.7
H11A C11 H11B 107.6
C14 C12 H12A 109.5
C14 C12 H12B 109.5
H12A C12 H12B 109.5
C14 C12 H12C 109.5
H12A C12 H12C 109.5
H12B C12 H12C 109.5
C14 C13 H13A 109.5
C14 C13 H13B 109.5
H13A C13 H13B 109.5
C14 C13 H13C 109.5
H13A C13 H13C 109.5
H13B C13 H13C 109.5
C15 C14 C13 109.5(2)
C15 C14 C12 113.5(2)
C13 C14 C12 110.2(2)
C15 C14 H14 107.8
C13 C14 H14 107.8
C12 C14 H14 107.8
C16 C15 C21 119.2(2)
C16 C15 C14 118.4(2)
C21 C15 C14 122.1(2)
C17 C16 C15 120.7(2)
C17 C16 H16 119.6
C15 C16 H16 119.6
C16 C17 C18 119.4(2)
C16 C17 H17 120.3
C18 C17 H17 120.3
C17 C18 C22 122.2(2)
C17 C18 H18 118.9
C22 C18 H18 118.9
C23 C19 H19A 109.5
C23 C19 H19B 109.5
H19A C19 H19B 109.5
C23 C19 H19C 109.5
H19A C19 H19C 109.5
H19B C19 H19C 109.5
C23 C20 H20A 109.5
C23 C20 H20B 109.5
H20A C20 H20B 109.5
C23 C20 H20C 109.5
H20A C20 H20C 109.5
H20B C20 H20C 109.5
C15 C21 C22 120.2(2)
C15 C21 N1 119.03(19)
C22 C21 N1 120.7(2)
C18 C22 C21 117.1(2)
C18 C22 C23 120.1(2)
C21 C22 C23 122.5(2)
C22 C23 C19 112.68(19)
C22 C23 C20 110.7(2)
C19 C23 C20 105.8(2)
C22 C23 Si1 106.69(15)
C19 C23 Si1 105.77(16)
C20 C23 Si1 115.27(16)
N2 C24 C25 106.16(18)
N2 C24 Si1 129.72(17)
C25 C24 Si1 122.39(15)
C34 C25 C30 110.4(2)
C34 C25 C26 110.7(2)
C30 C25 C26 108.45(19)
C34 C25 C24 113.8(2)
C30 C25 C24 109.40(19)
C26 C25 C24 103.81(17)
C27 C26 C25 106.39(19)
C27 C26 H26A 110.5
C25 C26 H26A 110.5
C27 C26 H26B 110.5
C25 C26 H26B 110.5
H26A C26 H26B 108.6
N2 C27 C29 111.71(19)
N2 C27 C26 100.38(18)
C29 C27 C26 112.6(2)
N2 C27 C28 112.32(19)
C29 C27 C28 108.9(2)
C26 C27 C28 110.8(2)
C27 C28 H28A 109.5
C27 C28 H28B 109.5
H28A C28 H28B 109.5
C27 C28 H28C 109.5
H28A C28 H28C 109.5
H28B C28 H28C 109.5
C27 C29 H29A 109.5
C27 C29 H29B 109.5
H29A C29 H29B 109.5
C27 C29 H29C 109.5
H29A C29 H29C 109.5
H29B C29 H29C 109.5
C31 C30 C25 112.5(2)
C31 C30 H30A 109.1
C25 C30 H30A 109.1
C31 C30 H30B 109.1
C25 C30 H30B 109.1
H30A C30 H30B 107.8
C30 C31 C32 110.4(2)
C30 C31 H31A 109.6
C32 C31 H31A 109.6
C30 C31 H31B 109.6
C32 C31 H31B 109.6
H31A C31 H31B 108.1
C33 C32 C31 110.9(3)
C33 C32 H32A 109.5
C31 C32 H32A 109.5
C33 C32 H32B 109.5
C31 C32 H32B 109.5
H32A C32 H32B 108.0
C32 C33 C34 111.8(3)
C32 C33 H33A 109.3
C34 C33 H33A 109.3
C32 C33 H33B 109.3
C34 C33 H33B 109.3
H33A C33 H33B 107.9
C33 C34 C25 113.6(2)
C33 C34 H34A 108.8
C25 C34 H34A 108.8
C33 C34 H34B 108.8
C25 C34 H34B 108.8
H34A C34 H34B 107.7
C37 C35 H35A 109.5
C37 C35 H35B 109.5
H35A C35 H35B 109.5
C37 C35 H35C 109.5
H35A C35 H35C 109.5
H35B C35 H35C 109.5
C37 C36 H36A 109.5
C37 C36 H36B 109.5
H36A C36 H36B 109.5
C37 C36 H36C 109.5
H36A C36 H36C 109.5
H36B C36 H36C 109.5
C38 C37 C36 112.8(2)
C38 C37 C35 111.0(2)
C36 C37 C35 110.2(2)
C38 C37 H37 107.5
C36 C37 H37 107.5
C35 C37 H37 107.5
C39 C38 C44 117.7(2)
C39 C38 C37 119.7(2)
C44 C38 C37 122.6(2)
C40 C39 C38 121.5(2)
C40 C39 H39 119.3
C38 C39 H39 119.3
C39 C40 C41 119.9(2)
C39 C40 H40 120.1
C41 C40 H40 120.1
C40 C41 C45 121.4(2)
C40 C41 H41 119.3
C45 C41 H41 119.3
C46 C42 H42A 109.5
C46 C42 H42B 109.5
H42A C42 H42B 109.5
C46 C42 H42C 109.5
H42A C42 H42C 109.5
H42B C42 H42C 109.5
C46 C43 H43A 109.5
C46 C43 H43B 109.5
H43A C43 H43B 109.5
C46 C43 H43C 109.5
H43A C43 H43C 109.5
H43B C43 H43C 109.5
C45 C44 C38 121.6(2)
C45 C44 N2 121.1(2)
C38 C44 N2 117.3(2)
C41 C45 C44 117.9(2)
C41 C45 C46 118.6(2)
C44 C45 C46 123.5(2)
C45 C46 C42 113.7(2)
C45 C46 C43 109.9(2)
C42 C46 C43 109.0(2)
C45 C46 H46 108.0
C42 C46 H46 108.0
C43 C46 H46 108.0

loop_
_geom_bond_atom_site_label_1
_geom_bond_atom_site_label_2
_geom_bond_distance
Si1 C24 1.824(2)
Si1 C1 1.952(2)
Si1 C23 1.961(2)
N1 C21 1.422(3)
N1 C1 1.461(3)
N1 C4 1.490(3)
C1 C2 1.577(3)
C1 H1 1.00(3)
N2 C24 1.383(3)
N2 C44 1.438(3)
N2 C27 1.495(3)
C2 C7 1.535(3)
C2 C3 1.544(3)
C2 C11 1.556(3)
C3 C4 1.529(3)
C3 H3A 0.9900
C3 H3B 0.9900
C4 C6 1.532(3)
C4 C5 1.550(3)
C5 H5A 0.9800
C5 H5B 0.9800
C5 H5C 0.9800
C6 H6A 0.9800
C6 H6B 0.9800
C6 H6C 0.9800
C7 C8 1.539(4)
C7 H7A 0.9900
C7 H7B 0.9900
C8 C9 1.508(4)
C8 H8A 0.9900
C8 H8B 0.9900
C9 C10 1.517(4)
C9 H9A 0.9900
C9 H9B 0.9900
C10 C11 1.529(3)
C10 H10A 0.9900
C10 H10B 0.9900
C11 H11A 0.9900
C11 H11B 0.9900
C12 C14 1.536(4)
C12 H12A 0.9800
C12 H12B 0.9800
C12 H12C 0.9800
C13 C14 1.531(4)
C13 H13A 0.9800
C13 H13B 0.9800
C13 H13C 0.9800
C14 C15 1.523(3)
C14 H14 1.0000
C15 C16 1.399(3)
C15 C21 1.411(3)
C16 C17 1.381(4)
C16 H16 0.9500
C17 C18 1.387(4)
C17 H17 0.9500
C18 C22 1.404(3)
C18 H18 0.9500
C19 C23 1.527(3)
C19 H19A 0.9800
C19 H19B 0.9800
C19 H19C 0.9800
C20 C23 1.539(3)
C20 H20A 0.9800
C20 H20B 0.9800
C20 H20C 0.9800
C21 C22 1.419(3)
C22 C23 1.525(3)
C24 C25 1.557(3)
C25 C34 1.542(3)
C25 C30 1.550(3)
C25 C26 1.551(3)
C26 C27 1.523(3)
C26 H26A 0.9900
C26 H26B 0.9900
C27 C29 1.523(3)
C27 C28 1.536(3)
C28 H28A 0.9800
C28 H28B 0.9800
C28 H28C 0.9800
C29 H29A 0.9800
C29 H29B 0.9800
C29 H29C 0.9800
C30 C31 1.527(4)
C30 H30A 0.9900
C30 H30B 0.9900
C31 C32 1.530(5)
C31 H31A 0.9900
C31 H31B 0.9900
C32 C33 1.516(5)
C32 H32A 0.9900
C32 H32B 0.9900
C33 C34 1.522(4)
C33 H33A 0.9900
C33 H33B 0.9900
C34 H34A 0.9900
C34 H34B 0.9900
C35 C37 1.532(3)
C35 H35A 0.9800
C35 H35B 0.9800
C35 H35C 0.9800
C36 C37 1.529(3)
C36 H36A 0.9800
C36 H36B 0.9800
C36 H36C 0.9800
C37 C38 1.520(3)
C37 H37 1.0000
C38 C39 1.390(3)
C38 C44 1.417(3)
C39 C40 1.384(4)
C39 H39 0.9500
C40 C41 1.385(4)
C40 H40 0.9500
C41 C45 1.391(3)
C41 H41 0.9500
C42 C46 1.531(4)
C42 H42A 0.9800
C42 H42B 0.9800
C42 H42C 0.9800
C43 C46 1.536(3)
C43 H43A 0.9800
C43 H43B 0.9800
C43 H43C 0.9800
C44 C45 1.406(3)
C45 C46 1.524(3)
C46 H46 1.0000

loop_
_geom_torsion_atom_site_label_1
_geom_torsion_atom_site_label_2
_geom_torsion_atom_site_label_3
_geom_torsion_atom_site_label_4
_geom_torsion
C21 N1 C1 C2 -164.49(19)
C4 N1 C1 C2 -3.0(3)
C21 N1 C1 Si1 -32.2(3)
C4 N1 C1 Si1 129.24(16)
N1 C1 C2 C7 139.6(2)
Si1 C1 C2 C7 12.8(3)
N1 C1 C2 C3 19.0(2)
Si1 C1 C2 C3 -107.75(19)
N1 C1 C2 C11 -99.8(2)
Si1 C1 C2 C11 133.46(18)
C7 C2 C3 C4 -151.51(19)
C11 C2 C3 C4 88.1(2)
C1 C2 C3 C4 -28.7(2)
C21 N1 C4 C3 146.9(2)
C1 N1 C4 C3 -14.4(2)
C21 N1 C4 C6 25.9(3)
C1 N1 C4 C6 -135.5(2)
C21 N1 C4 C5 -94.4(2)
C1 N1 C4 C5 104.3(2)
C2 C3 C4 N1 26.5(2)
C2 C3 C4 C6 146.94(19)
C2 C3 C4 C5 -95.2(2)
C3 C2 C7 C8 -69.0(3)
C11 C2 C7 C8 53.7(3)
C1 C2 C7 C8 175.0(2)
C2 C7 C8 C9 -56.0(3)
C7 C8 C9 C10 55.4(3)
C8 C9 C10 C11 -54.3(3)
C9 C10 C11 C2 56.1(3)
C7 C2 C11 C10 -55.4(3)
C3 C2 C11 C10 66.8(3)
C1 C2 C11 C10 -179.9(2)
C13 C14 C15 C16 -65.7(3)
C12 C14 C15 C16 57.9(3)
C13 C14 C15 C21 107.6(3)
C12 C14 C15 C21 -128.8(2)
C21 C15 C16 C17 -2.3(4)
C14 C15 C16 C17 171.2(2)
C15 C16 C17 C18 -5.8(4)
C16 C17 C18 C22 5.7(4)
C16 C15 C21 C22 10.7(3)
C14 C15 C21 C22 -162.5(2)
C16 C15 C21 N1 -170.3(2)
C14 C15 C21 N1 16.4(3)
C1 N1 C21 C15 -120.8(2)
C4 N1 C21 C15 79.0(3)
C1 N1 C21 C22 58.1(3)
C4 N1 C21 C22 -102.0(2)
C17 C18 C22 C21 2.5(3)
C17 C18 C22 C23 -172.8(2)
C15 C21 C22 C18 -10.7(3)
N1 C21 C22 C18 170.3(2)
C15 C21 C22 C23 164.4(2)
N1 C21 C22 C23 -14.5(3)
C18 C22 C23 C19 -106.8(2)
C21 C22 C23 C19 78.2(3)
C18 C22 C23 C20 11.4(3)
C21 C22 C23 C20 -163.6(2)
C18 C22 C23 Si1 137.57(19)
C21 C22 C23 Si1 -37.5(3)
C44 N2 C24 C25 -157.5(2)
C27 N2 C24 C25 19.0(2)
C44 N2 C24 Si1 37.5(3)
C27 N2 C24 Si1 -146.00(19)
C1 Si1 C24 N2 -177.42(19)
C23 Si1 C24 N2 -51.7(3)
C1 Si1 C24 C25 19.8(2)
C23 Si1 C24 C25 145.44(18)
N2 C24 C25 C34 -119.1(2)
Si1 C24 C25 C34 47.2(3)
N2 C24 C25 C30 116.9(2)
Si1 C24 C25 C30 -76.8(2)
N2 C24 C25 C26 1.3(2)
Si1 C24 C25 C26 167.62(17)
C34 C25 C26 C27 102.6(2)
C30 C25 C26 C27 -136.1(2)
C24 C25 C26 C27 -19.9(2)
C24 N2 C27 C29 -150.4(2)
C44 N2 C27 C29 26.2(3)
C24 N2 C27 C26 -30.9(2)
C44 N2 C27 C26 145.7(2)
C24 N2 C27 C28 86.9(2)
C44 N2 C27 C28 -96.6(2)
C25 C26 C27 N2 29.3(2)
C25 C26 C27 C29 148.2(2)
C25 C26 C27 C28 -89.6(2)
C34 C25 C30 C31 51.8(3)
C26 C25 C30 C31 -69.6(3)
C24 C25 C30 C31 177.8(2)
C25 C30 C31 C32 -56.5(3)
C30 C31 C32 C33 58.1(3)
C31 C32 C33 C34 -56.3(3)
C32 C33 C34 C25 52.9(3)
C30 C25 C34 C33 -49.8(3)
C26 C25 C34 C33 70.3(3)
C24 C25 C34 C33 -173.3(2)
C36 C37 C38 C39 -43.5(3)
C35 C37 C38 C39 80.7(3)
C36 C37 C38 C44 136.3(2)
C35 C37 C38 C44 -99.5(3)
C44 C38 C39 C40 -0.2(3)
C37 C38 C39 C40 179.6(2)
C38 C39 C40 C41 0.5(4)
C39 C40 C41 C45 -0.6(4)
C39 C38 C44 C45 -0.1(3)
C37 C38 C44 C45 -179.9(2)
C39 C38 C44 N2 177.4(2)
C37 C38 C44 N2 -2.4(3)
C24 N2 C44 C45 -99.5(3)
C27 N2 C44 C45 84.3(3)
C24 N2 C44 C38 83.0(3)
C27 N2 C44 C38 -93.2(2)
C40 C41 C45 C44 0.4(3)
C40 C41 C45 C46 -178.6(2)
C38 C44 C45 C41 0.0(3)
N2 C44 C45 C41 -177.4(2)
C38 C44 C45 C46 178.9(2)
N2 C44 C45 C46 1.5(3)
C41 C45 C46 C42 -57.9(3)
C44 C45 C46 C42 123.1(3)
C41 C45 C46 C43 64.5(3)
C44 C45 C46 C43 -114.4(3)
